data_7228682
loop_
_publ_author_name
'Ershov, O. V.'
'Ievlev, M. Yu.'
'Belikov, M. Yu.'
'Naidenova, A. I.'
'Maksimova, V. N.'
'Tafeenko, V. A.'

_publ_section_title
;
 Synthesis, solution and solid-state fluorescence of
 2-diethylaminocinchomeronic dinitrile derivatives
;
_journal_issue 55
_journal_name_full 'RSC Adv.'
_journal_page_first 34886
_journal_paper_doi 10.1039/C7RA06217F
_journal_volume 7
_journal_year 2017
_chemical_formula_moiety 'C17 H22 N4'
_chemical_formula_sum 'C17 H22 N4'
_chemical_formula_weight 282.38
_chemical_name_systematic
;
2-(Diethylamino)-5,6,7,8,9,10-hexahydrocycloocta[b]
pyridine-3,4-dicarbonitrile     
;
_space_group_crystal_system monoclinic
_space_group_IT_number 14
_space_group_name_Hall '-P 2yn'
_space_group_name_H-M_alt 'P 1 21/n 1'
_symmetry_space_group_name_Hall '-P 2yn'
_symmetry_space_group_name_H-M 'P 1 21/n 1'
_atom_sites_solution_hydrogens geom
_audit_creation_method SHELXL-2014/7
_audit_update_record
;
2017-04-24 deposited with the CCDC.
2017-07-06 downloaded from the CCDC.
;
_cell_angle_alpha 90
_cell_angle_beta 92.652(2)
_cell_angle_gamma 90
_cell_formula_units_Z 4
_cell_length_a 4.9799(3)
_cell_length_b 14.1541(7)
_cell_length_c 22.8964(12)
_cell_measurement_reflns_used 1549
_cell_measurement_temperature 295(2)
_cell_measurement_theta_max 65
_cell_measurement_theta_min 4
_cell_volume 1612.15(15)
_computing_cell_refinement 'STOE X-AREA'
_computing_data_collection 'STOE X-AREA'
_computing_data_reduction 'STOE X-RED'
_computing_structure_refinement 'SHELXL-2014 (Sheldrick, 2014)'
_computing_structure_solution 'SHELXS-97 (Sheldrick, 2008)'
_diffrn_ambient_temperature 295
_diffrn_detector Pilatus100K
_diffrn_detector_area_resol_mean 5.81
_diffrn_detector_type STOE
_diffrn_measured_fraction_theta_full 0.968
_diffrn_measured_fraction_theta_max 0.953
_diffrn_measurement_device_type 'stadivari pilatus100k'
_diffrn_measurement_method 'rotation method'
_diffrn_radiation_collimation 'focusing mirrors'
_diffrn_radiation_monochromator none
_diffrn_radiation_polarisn_norm 0
_diffrn_radiation_type 'Cu K\a'
_diffrn_radiation_wavelength 1.54186
_diffrn_reflns_av_R_equivalents 0.1044
_diffrn_reflns_av_unetI/netI 0.0734
_diffrn_reflns_Laue_measured_fraction_full 0.968
_diffrn_reflns_Laue_measured_fraction_max 0.953
_diffrn_reflns_limit_h_max 1
_diffrn_reflns_limit_h_min -5
_diffrn_reflns_limit_k_max 17
_diffrn_reflns_limit_k_min -17
_diffrn_reflns_limit_l_max 27
_diffrn_reflns_limit_l_min -26
_diffrn_reflns_number 10788
_diffrn_reflns_point_group_measured_fraction_full 0.968
_diffrn_reflns_point_group_measured_fraction_max 0.953
_diffrn_reflns_theta_full 67.686
_diffrn_reflns_theta_max 70.587
_diffrn_reflns_theta_min 3.672
_diffrn_source 'Cu GeniX 3D'
_diffrn_source_current 0.600
_diffrn_source_power 0.030
_diffrn_source_voltage 50
_exptl_absorpt_coefficient_mu 0.554
_exptl_absorpt_correction_T_max 0.553
_exptl_absorpt_correction_T_min 0.361
_exptl_absorpt_correction_type multi-scan
_exptl_absorpt_process_details
;
[c.f. r.h. blessing, acta cryst. (1995), a51, 33-38]
;
_exptl_crystal_colour colorless
_exptl_crystal_density_diffrn 1.163
_exptl_crystal_description block
_exptl_crystal_F_000 608
_exptl_crystal_size_max .17
_exptl_crystal_size_mid .13
_exptl_crystal_size_min .12
_refine_diff_density_max 0.371
_refine_diff_density_min -0.286
_refine_diff_density_rms 0.090
_refine_ls_extinction_coef 0.009(2)
_refine_ls_extinction_expression Fc^*^=kFc[1+0.001xFc^2^\l^3^/sin(2\q)]^-1/4^
_refine_ls_extinction_method 'SHELXL-2014/7 (Sheldrick 2014'
_refine_ls_goodness_of_fit_ref 1.019
_refine_ls_hydrogen_treatment constr
_refine_ls_matrix_type full
_refine_ls_number_parameters 193
_refine_ls_number_reflns 2931
_refine_ls_number_restraints 0
_refine_ls_restrained_S_all 1.019
_refine_ls_R_factor_all 0.1289
_refine_ls_R_factor_gt 0.0957
_refine_ls_shift/su_max 0.000
_refine_ls_shift/su_mean 0.000
_refine_ls_structure_factor_coef Fsqd
_refine_ls_weighting_details 'w=1/[\s^2^(Fo^2^)+(0.1903P)^2^] where P=(Fo^2^+2Fc^2^)/3'
_refine_ls_weighting_scheme calc
_refine_ls_wR_factor_gt 0.2673
_refine_ls_wR_factor_ref 0.2923
_reflns_Friedel_coverage 0.000
_reflns_number_gt 1699
_reflns_number_total 2931
_reflns_threshold_expression 'I > 2\s(I)'
_cod_data_source_file c7ra06217f2.cif
_cod_data_source_block mv185
_cod_database_code 7228682
_shelx_shelxl_version_number 2014/7
_shelx_space_group_comment
;
The symmetry employed for this shelxl refinement is uniquely defined
by the following loop, which should always be used as a source of
symmetry information in preference to the above space-group names.
They are only intended as comments.
;

loop_
_space_group_symop_operation_xyz
'x, y, z'
'-x+1/2, y+1/2, -z+1/2'
'-x, -y, -z'
'x-1/2, -y-1/2, z-1/2'

loop_
_atom_site_label
_atom_site_type_symbol
_atom_site_fract_x
_atom_site_fract_y
_atom_site_fract_z
_atom_site_U_iso_or_equiv
_atom_site_adp_type
_atom_site_occupancy
_atom_site_site_symmetry_order
_atom_site_calc_flag
_atom_site_refinement_flags_posn
_atom_site_refinement_flags_adp
N1 N 0.8313(6) 0.36097(18) 0.62043(11) 0.0563(8) Uani 1 1 d . .
N2 N 0.5674(7) 0.3939(2) 0.69650(13) 0.0756(10) Uani 1 1 d . .
N3 N 0.2478(11) 0.1454(3) 0.72054(18) 0.1163(16) Uani 1 1 d . .
N4 N 0.6010(10) -0.0046(3) 0.61604(19) 0.1077(15) Uani 1 1 d . .
C2 C 0.6588(7) 0.3287(2) 0.65928(13) 0.0570(9) Uani 1 1 d . .
C3 C 0.5870(8) 0.2310(2) 0.65840(14) 0.0610(9) Uani 1 1 d . .
C4 C 0.7150(7) 0.1733(2) 0.61865(14) 0.0591(9) Uani 1 1 d . .
C5 C 0.8976(7) 0.2061(2) 0.57993(14) 0.0562(9) Uani 1 1 d . .
C6 C 1.0273(8) 0.1433(2) 0.53653(17) 0.0703(10) Uani 1 1 d . .
H6A H 1.0608 0.0819 0.5542 0.084 Uiso 1 1 calc R U
H6B H 1.1995 0.1701 0.5273 0.084 Uiso 1 1 calc R U
C7 C 0.8574(9) 0.1305(3) 0.48027(17) 0.0768(12) Uani 1 1 d . .
H7A H 0.9622 0.0960 0.4527 0.092 Uiso 1 1 calc R U
H7B H 0.7028 0.0919 0.4886 0.092 Uiso 1 1 calc R U
C8 C 0.7584(8) 0.2208(3) 0.45148(16) 0.0698(10) Uani 1 1 d . .
H8A H 0.6322 0.2506 0.4768 0.084 Uiso 1 1 calc R U
H8B H 0.6605 0.2047 0.4152 0.084 Uiso 1 1 calc R U
C9 C 0.9735(8) 0.2926(3) 0.43791(15) 0.0692(10) Uani 1 1 d . .
H9A H 0.9299 0.3191 0.3996 0.083 Uiso 1 1 calc R U
H9B H 1.1434 0.2595 0.4357 0.083 Uiso 1 1 calc R U
C10 C 1.0121(9) 0.3737(2) 0.48116(15) 0.0709(11) Uani 1 1 d . .
H10A H 0.8381 0.4031 0.4855 0.085 Uiso 1 1 calc R U
H10B H 1.1261 0.4204 0.4636 0.085 Uiso 1 1 calc R U
C11 C 1.1320(8) 0.3524(2) 0.54252(14) 0.0618(9) Uani 1 1 d . .
H11A H 1.2893 0.3128 0.5388 0.074 Uiso 1 1 calc R U
H11B H 1.1917 0.4113 0.5604 0.074 Uiso 1 1 calc R U
C12 C 0.9459(7) 0.3044(2) 0.58265(13) 0.0520(8) Uani 1 1 d . .
C13 C 0.6510(9) 0.0734(3) 0.61766(18) 0.0771(12) Uani 1 1 d . .
C14 C 0.3985(10) 0.1864(3) 0.69436(16) 0.0794(12) Uani 1 1 d . .
C15 C 0.3677(14) 0.3773(4) 0.7398(2) 0.1131(19) Uani 1 1 d . .
H15A H 0.2720 0.4357 0.7466 0.136 Uiso 1 1 calc R U
H15B H 0.2383 0.3312 0.7247 0.136 Uiso 1 1 calc R U
C16 C 0.484(2) 0.3443(6) 0.7933(2) 0.167(4) Uani 1 1 d . .
H16A H 0.5987 0.2914 0.7861 0.250 Uiso 1 1 calc R U
H16B H 0.3447 0.3251 0.8183 0.250 Uiso 1 1 calc R U
H16C H 0.5880 0.3940 0.8119 0.250 Uiso 1 1 calc R U
C17 C 0.6715(10) 0.4915(3) 0.69542(18) 0.0821(13) Uani 1 1 d . .
H17A H 0.8583 0.4905 0.6852 0.099 Uiso 1 1 calc R U
H17B H 0.6630 0.5191 0.7341 0.099 Uiso 1 1 calc R U
C18 C 0.5121(11) 0.5512(4) 0.6521(2) 0.0993(15) Uani 1 1 d . .
H18A H 0.5157 0.5229 0.6140 0.149 Uiso 1 1 calc R U
H18B H 0.5891 0.6133 0.6509 0.149 Uiso 1 1 calc R U
H18C H 0.3295 0.5555 0.6636 0.149 Uiso 1 1 calc R U

loop_
_atom_site_aniso_label
_atom_site_aniso_U_11
_atom_site_aniso_U_22
_atom_site_aniso_U_33
_atom_site_aniso_U_23
_atom_site_aniso_U_13
_atom_site_aniso_U_12
N1 0.0651(19) 0.0479(15) 0.0562(15) -0.0041(11) 0.0061(12) -0.0054(12)
N2 0.094(3) 0.0693(19) 0.0653(18) -0.0104(14) 0.0270(16) -0.0072(16)
N3 0.127(4) 0.120(3) 0.104(3) 0.023(2) 0.031(3) -0.039(3)
N4 0.132(4) 0.054(2) 0.135(3) 0.014(2) -0.019(3) -0.014(2)
C2 0.065(2) 0.0562(19) 0.0499(17) 0.0010(14) 0.0025(14) -0.0062(15)
C3 0.070(2) 0.059(2) 0.0534(18) 0.0099(15) -0.0023(15) -0.0117(16)
C4 0.066(2) 0.0466(18) 0.0630(19) 0.0071(15) -0.0109(15) -0.0022(15)
C5 0.060(2) 0.0441(17) 0.0635(19) 0.0019(14) -0.0053(15) 0.0039(13)
C6 0.073(3) 0.0499(18) 0.088(3) -0.0074(17) 0.0033(19) 0.0124(16)
C7 0.088(3) 0.062(2) 0.081(2) -0.0247(19) 0.011(2) 0.0021(19)
C8 0.061(2) 0.083(3) 0.065(2) -0.0207(18) -0.0010(16) 0.0064(18)
C9 0.072(3) 0.076(2) 0.060(2) -0.0054(17) 0.0092(16) 0.0102(18)
C10 0.090(3) 0.061(2) 0.064(2) 0.0002(16) 0.0199(19) -0.0031(18)
C11 0.064(2) 0.0569(18) 0.065(2) -0.0090(15) 0.0094(16) -0.0095(15)
C12 0.054(2) 0.0487(16) 0.0525(17) -0.0042(13) -0.0035(13) -0.0029(13)
C13 0.091(3) 0.051(2) 0.088(3) 0.0129(18) -0.018(2) -0.0086(18)
C14 0.089(3) 0.082(3) 0.067(2) 0.014(2) 0.007(2) -0.018(2)
C15 0.144(5) 0.112(4) 0.086(3) -0.005(3) 0.042(3) -0.010(3)
C16 0.251(10) 0.172(7) 0.075(3) 0.004(4) -0.007(4) -0.060(7)
C17 0.093(3) 0.080(3) 0.075(2) -0.022(2) 0.018(2) -0.002(2)
C18 0.103(4) 0.096(3) 0.100(3) 0.000(3) 0.020(3) 0.003(3)

loop_
_atom_type_symbol
_atom_type_description
_atom_type_scat_dispersion_real
_atom_type_scat_dispersion_imag
_atom_type_scat_source
C C 0.0181 0.0091 'International Tables Vol C Tables 4.2.6.8 and 6.1.1.4'
H H 0.0000 0.0000 'International Tables Vol C Tables 4.2.6.8 and 6.1.1.4'
N N 0.0311 0.0180 'International Tables Vol C Tables 4.2.6.8 and 6.1.1.4'

loop_
_geom_angle_atom_site_label_1
_geom_angle_atom_site_label_2
_geom_angle_atom_site_label_3
_geom_angle
C12 N1 C2 122.3(3)
C2 N2 C15 125.5(4)
C2 N2 C17 120.0(3)
C15 N2 C17 114.4(3)
N1 C2 N2 115.5(3)
N1 C2 C3 119.1(3)
N2 C2 C3 125.4(3)
C4 C3 C14 116.7(3)
C4 C3 C2 116.9(3)
C14 C3 C2 126.3(3)
C5 C4 C3 123.8(3)
C5 C4 C13 118.0(3)
C3 C4 C13 118.2(3)
C4 C5 C12 114.8(3)
C4 C5 C6 122.9(3)
C12 C5 C6 122.3(3)
C5 C6 C7 113.1(3)
C5 C6 H6A 109.0
C7 C6 H6A 109.0
C5 C6 H6B 109.0
C7 C6 H6B 109.0
H6A C6 H6B 107.8
C8 C7 C6 115.2(3)
C8 C7 H7A 108.5
C6 C7 H7A 108.5
C8 C7 H7B 108.5
C6 C7 H7B 108.5
H7A C7 H7B 107.5
C7 C8 C9 115.9(3)
C7 C8 H8A 108.3
C9 C8 H8A 108.3
C7 C8 H8B 108.3
C9 C8 H8B 108.3
H8A C8 H8B 107.4
C8 C9 C10 116.1(3)
C8 C9 H9A 108.3
C10 C9 H9A 108.3
C8 C9 H9B 108.3
C10 C9 H9B 108.3
H9A C9 H9B 107.4
C9 C10 C11 118.7(3)
C9 C10 H10A 107.6
C11 C10 H10A 107.6
C9 C10 H10B 107.6
C11 C10 H10B 107.6
H10A C10 H10B 107.1
C12 C11 C10 115.2(3)
C12 C11 H11A 108.5
C10 C11 H11A 108.5
C12 C11 H11B 108.5
C10 C11 H11B 108.5
H11A C11 H11B 107.5
N1 C12 C5 123.0(3)
N1 C12 C11 115.1(3)
C5 C12 C11 121.9(3)
N4 C13 C4 179.0(5)
N3 C14 C3 175.2(5)
C16 C15 N2 112.3(6)
C16 C15 H15A 109.1
N2 C15 H15A 109.1
C16 C15 H15B 109.1
N2 C15 H15B 109.1
H15A C15 H15B 107.9
C15 C16 H16A 109.5
C15 C16 H16B 109.5
H16A C16 H16B 109.5
C15 C16 H16C 109.5
H16A C16 H16C 109.5
H16B C16 H16C 109.5
N2 C17 C18 111.2(4)
N2 C17 H17A 109.4
C18 C17 H17A 109.4
N2 C17 H17B 109.4
C18 C17 H17B 109.4
H17A C17 H17B 108.0
C17 C18 H18A 109.5
C17 C18 H18B 109.5
H18A C18 H18B 109.5
C17 C18 H18C 109.5
H18A C18 H18C 109.5
H18B C18 H18C 109.5

loop_
_geom_bond_atom_site_label_1
_geom_bond_atom_site_label_2
_geom_bond_distance
N1 C12 1.327(4)
N1 C2 1.345(4)
N2 C2 1.349(4)
N2 C15 1.456(6)
N2 C17 1.477(5)
N3 C14 1.141(5)
N4 C13 1.132(5)
C2 C3 1.428(5)
C3 C4 1.398(5)
C3 C14 1.424(5)
C4 C5 1.380(5)
C4 C13 1.450(5)
C5 C12 1.413(5)
C5 C6 1.501(5)
C6 C7 1.519(6)
C6 H6A 0.9700
C6 H6B 0.9700
C7 C8 1.511(6)
C7 H7A 0.9700
C7 H7B 0.9700
C8 C9 1.519(6)
C8 H8A 0.9700
C8 H8B 0.9700
C9 C10 1.523(5)
C9 H9A 0.9700
C9 H9B 0.9700
C10 C11 1.531(5)
C10 H10A 0.9700
C10 H10B 0.9700
C11 C12 1.498(5)
C11 H11A 0.9700
C11 H11B 0.9700
C15 C16 1.410(9)
C15 H15A 0.9700
C15 H15B 0.9700
C16 H16A 0.9600
C16 H16B 0.9600
C16 H16C 0.9600
C17 C18 1.502(7)
C17 H17A 0.9700
C17 H17B 0.9700
C18 H18A 0.9600
C18 H18B 0.9600
C18 H18C 0.9600
